data_4323702
loop_
_publ_author_name
'Fran\,cois P. Gabba\"i'
'Annette Schier'
'J\"urgen Riede'
'Alexander Sladek'
'Hans W. G\"orlitzer'

_publ_contact_author
;
   Dr. F. Gabbai, Dr. A. Schier
   Anorganisch-chemisches Institut
   der Technischen Universit\"at M\"unchen
   Lichtenbergstra\"se 4
   D-85747 Garching
   Germany
;
_publ_contact_author_email t331344@hpmail.lrz-muenchen.de
_publ_contact_author_fax '++49 89 2891-3125'
_publ_contact_author_phone '++49 89 2891-3129'
_publ_section_title
;
 Unusual Ring Systems Containing Indium. Synthesis and Structure of the
 First Mercuraindacycles
;
_journal_name_full 'Inorganic Chemistry'
_journal_page_first 5694
_journal_page_last 5698
_journal_paper_doi 10.1021/ic970241g
_journal_volume 36
_journal_year 1997
_chemical_formula_sum 'C38 H48 Cl2 In2 O4.5'
_chemical_formula_weight 877.30
_chemical_name_systematic
; 
 ? 
;
_space_group_IT_number 85
_symmetry_cell_setting tetragonal
_symmetry_space_group_name_Hall '-P 4a'
_symmetry_space_group_name_H-M 'P 4/n :2'
_atom_sites_solution_hydrogens geom
_atom_sites_solution_primary direct
_atom_sites_solution_secondary difmap
_audit_creation_method SHELXL
_cell_angle_alpha 90.00
_cell_angle_beta 90.00
_cell_angle_gamma 90.00
_cell_formula_units_Z 4
_cell_length_a 19.4920(10)
_cell_length_b 19.4920(10)
_cell_length_c 10.4320(10)
_cell_measurement_reflns_used 25
_cell_measurement_temperature 199
_cell_measurement_theta_max 16
_cell_measurement_theta_min 13
_cell_volume 3963.5(5)
_computing_cell_refinement 'CAD4 Software (Enraf-Nonius 1989)'
_computing_data_collection 'CAD4 Software (Enraf-Nonius 1989)'
_computing_data_reduction 'SDP-PLUS (Enraf- Nonius 1988)'
_computing_molecular_graphics SHELXL-PLUS'
_computing_publication_material 'local programs'
_computing_structure_refinement 'SHELXL-93 (Sheldrick, 1993)'
_computing_structure_solution 'SHELXS-86 (Sheldrick, 1990)'
_diffrn_ambient_temperature 199
_diffrn_measurement_device 'Enraf-Nonius CAD4'
_diffrn_radiation_monochromator graphite
_diffrn_radiation_source 'fine-focus sealed tube'
_diffrn_radiation_type MoK\a
_diffrn_radiation_wavelength 0.71069
_diffrn_reflns_av_R_equivalents 0.0268
_diffrn_reflns_av_sigmaI/netI 0.0252
_diffrn_reflns_limit_h_max 0
_diffrn_reflns_limit_h_min -24
_diffrn_reflns_limit_k_max 24
_diffrn_reflns_limit_k_min 0
_diffrn_reflns_limit_l_max 13
_diffrn_reflns_limit_l_min 0
_diffrn_reflns_number 4096
_diffrn_reflns_theta_max 26.96
_diffrn_reflns_theta_min 3.05
_diffrn_standards_decay_% 0.7
_diffrn_standards_interval_time 3600
_diffrn_standards_number '8 2 3 / 0 9 2 / -4 4 -4'
_exptl_absorpt_coefficient_mu 1.335
_exptl_absorpt_correction_T_max 0.9999
_exptl_absorpt_correction_T_min 0.8850
_exptl_absorpt_correction_type empirical
_exptl_crystal_colour colourless
_exptl_crystal_density_diffrn 1.470
_exptl_crystal_description 'transparent blocks'
_exptl_crystal_F_000 1776
_exptl_crystal_size_max 0.25
_exptl_crystal_size_mid 0.20
_exptl_crystal_size_min 0.20
_refine_diff_density_max 1.518
_refine_diff_density_min -.592
_refine_diff_density_rms .106
_refine_ls_extinction_method none
_refine_ls_goodness_of_fit_all 1.231
_refine_ls_goodness_of_fit_obs 1.298
_refine_ls_matrix_type full
_refine_ls_number_parameters 215
_refine_ls_number_reflns 3851
_refine_ls_number_restraints 0
_refine_ls_restrained_S_all 1.421
_refine_ls_restrained_S_obs 1.298
_refine_ls_R_factor_all 0.0743
_refine_ls_R_factor_obs 0.0572
_refine_ls_shift/esd_max 0.000
_refine_ls_shift/esd_mean 0.000
_refine_ls_structure_factor_coef Fsqd
_refine_ls_weighting_details 'w=1/[s^2^(Fo^2^)+( 0.0375P)^2^+17.1730P] where P=(Fo^2^+2Fc^2^)/3'
_refine_ls_weighting_scheme calc
_refine_ls_wR_factor_all 0.1570
_refine_ls_wR_factor_obs 0.1312
_reflns_number_observed 3227
_reflns_number_total 3873
_reflns_observed_criterion >2sigma(I)
_cod_data_source_file ic970241g_3.cif
_cod_data_source_block gab4(compound8)
_cod_depositor_comments
;
The following automatic conversions were performed:

'_refine_ls_weighting_scheme' value 'calc w=1/[s^2^(Fo^2^)+(
0.0375P)^2^+17.1730P] where P=(Fo^2^+2Fc^2^)/3' was changed to
'calc'. New tag '_refine_ls_weighting_details' was created. The value
of the new tag was set to 'w=1/[s^2^(Fo^2^)+( 0.0375P)^2^+17.1730P]
where P=(Fo^2^+2Fc^2^)/3'.

Automatic conversion script
Id: cif_fix_values 3143 2015-03-26 13:38:13Z robertas 
;
_cod_original_sg_symbol_H-M 'P 4/n'
_cod_original_formula_sum 'C38 H48 Cl2 In2 O4.50'
_cod_database_code 4323702

loop_
_symmetry_equiv_pos_as_xyz
'x, y, z'
'-x+1/2, -y+1/2, z'
'-y+1/2, x, z'
'y, -x+1/2, z'
'-x, -y, -z'
'x-1/2, y-1/2, -z'
'y-1/2, -x, -z'
'-y, x-1/2, -z'

loop_
_atom_site_aniso_label
_atom_site_aniso_U_11
_atom_site_aniso_U_22
_atom_site_aniso_U_33
_atom_site_aniso_U_23
_atom_site_aniso_U_13
_atom_site_aniso_U_12
In 0.0470(3) 0.0390(2) 0.0389(2) 0.0079(2) 0.0130(2) 0.0111(2)
Cl 0.0813(13) 0.0583(10) 0.0449(9) -0.0049(9) 0.0042(9) 0.0064(9)
C1 0.045(3) 0.036(3) 0.053(4) 0.007(3) 0.001(3) 0.002(3)
C2 0.077(5) 0.043(4) 0.042(4) 0.011(3) 0.005(3) 0.005(3)
C3 0.103(6) 0.044(4) 0.044(4) 0.015(3) 0.002(4) 0.000(4)
C4 0.075(5) 0.034(3) 0.069(5) 0.013(3) -0.012(4) -0.001(3)
C5 0.039(3) 0.032(3) 0.055(4) 0.008(3) -0.006(3) -0.006(2)
C6 0.034(3) 0.030(3) 0.046(3) 0.005(3) 0.005(3) -0.002(2)
C7 0.035(3) 0.037(3) 0.048(3) 0.003(3) 0.011(3) 0.006(2)
C8 0.048(4) 0.045(3) 0.045(4) 0.005(3) 0.011(3) 0.009(3)
C9 0.045(4) 0.040(3) 0.064(5) -0.002(3) 0.011(3) 0.008(3)
C10 0.036(3) 0.028(3) 0.077(5) 0.004(3) -0.002(3) 0.005(2)
O1 0.066(3) 0.087(4) 0.046(3) 0.014(3) 0.021(3) 0.006(3)
C01 0.122(10) 0.161(12) 0.079(7) -0.006(8) 0.059(7) -0.010(9)
C02 0.081(8) 0.279(20) 0.078(8) 0.033(11) 0.030(7) -0.007(10)
O2 0.046(2) 0.044(2) 0.057(3) 0.014(2) 0.003(2) 0.006(2)
C05 0.054(4) 0.049(4) 0.097(6) 0.022(4) 0.007(4) 0.001(3)
C08 0.045(4) 0.057(4) 0.086(6) 0.020(4) -0.001(4) 0.014(3)

loop_
_atom_site_label
_atom_site_type_symbol
_atom_site_fract_x
_atom_site_fract_y
_atom_site_fract_z
_atom_site_U_iso_or_equiv
_atom_site_thermal_displace_type
_atom_site_occupancy
_atom_site_calc_flag
_atom_site_refinement_flags
_atom_site_disorder_group
In In 0.00962(2) 0.47236(2) 0.34882(4) 0.0416(2) Uani 1 d . .
Cl Cl -0.03192(11) 0.41165(10) 0.1568(2) 0.0615(5) Uani 1 d . .
C1 C -0.0234(3) 0.5765(3) 0.3180(7) 0.0448(15) Uani 1 d . .
C2 C -0.0188(4) 0.5952(4) 0.1923(7) 0.054(2) Uani 1 d . .
H2A H 0.0026(4) 0.5646(4) 0.1322(7) 0.081 Uiso 1 d R .
C3 C -0.0450(5) 0.6590(4) 0.1491(7) 0.063(2) Uani 1 d . .
H3A H -0.0402(5) 0.6719(4) 0.0608(7) 0.095 Uiso 1 d R .
C4 C -0.0774(4) 0.7010(3) 0.2333(8) 0.059(2) Uani 1 d . .
H4A H -0.0967(4) 0.7432(3) 0.2024(8) 0.089 Uiso 1 d R .
C5 C -0.0829(3) 0.6846(3) 0.3636(7) 0.0418(14) Uani 1 d . .
C6 C -0.0542(3) 0.6217(3) 0.4099(6) 0.0370(13) Uani 1 d . .
C7 C 0.0581(3) 0.3914(3) 0.4554(6) 0.0398(13) Uani 1 d . .
C8 C 0.0912(3) 0.3450(3) 0.3767(6) 0.046(2) Uani 1 d . .
H8A H 0.0933(3) 0.3544(3) 0.2865(6) 0.069 Uiso 1 d R .
C9 C 0.1215(3) 0.2845(3) 0.4245(7) 0.050(2) Uani 1 d . .
H9A H 0.1450(3) 0.2537(3) 0.3677(7) 0.074 Uiso 1 d R .
C10 C 0.1165(3) 0.2698(3) 0.5519(8) 0.047(2) Uani 1 d . .
H10A H 0.1363(3) 0.2285(3) 0.5855(8) 0.070 Uiso 1 d R .
O1 O 0.1120(3) 0.4892(3) 0.2210(5) 0.0664(15) Uani 1 d . .
C01 C 0.1227(7) 0.4724(7) 0.0871(11) 0.121(5) Uani 1 d . .
H01A H 0.0850(7) 0.4889(7) 0.0365(11) 0.181 Uiso 1 d R .
H01B H 0.1265(7) 0.4237(7) 0.0760(11) 0.181 Uiso 1 d R .
C02 C 0.1852(6) 0.5070(9) 0.0514(12) 0.146(6) Uani 1 d . .
H02A H 0.1789(6) 0.5313(9) -0.0278(12) 0.219 Uiso 1 d R .
H02B H 0.2210(6) 0.4738(9) 0.0399(12) 0.219 Uiso 1 d R .
C031 C 0.2099(15) 0.5528(16) 0.1665(26) 0.127(9) Uiso 0.50 d P .
H03A H 0.2018(15) 0.5990(16) 0.1380(26) 0.190 Uiso 1 d R .
H03B H 0.2579(15) 0.5484(16) 0.1857(26) 0.190 Uiso 1 d R .
C041 C 0.1628(12) 0.5382(12) 0.2644(23) 0.089(6) Uiso 0.50 d P .
H04A H 0.1907(12) 0.5195(12) 0.3317(23) 0.134 Uiso 1 d R .
H04B H 0.1405(12) 0.5790(12) 0.2946(23) 0.134 Uiso 1 d R .
C032 C 0.2221(12) 0.4972(13) 0.1659(22) 0.101(7) Uiso 0.50 d P .
H03A H 0.2554(12) 0.5333(13) 0.1704(22) 0.151 Uiso 1 d R .
H03B H 0.2456(12) 0.4540(13) 0.1705(22) 0.151 Uiso 1 d R .
C042 C 0.1738(10) 0.5048(10) 0.2688(19) 0.070(5) Uiso 0.50 d P .
H04A H 0.1859(10) 0.4744(10) 0.3377(19) 0.105 Uiso 1 d R .
H04B H 0.1726(10) 0.5509(10) 0.3009(19) 0.105 Uiso 1 d R .
O2 O -0.1047(2) 0.4421(2) 0.4330(5) 0.0492(11) Uani 1 d . .
C05 C -0.1193(4) 0.3696(4) 0.4473(9) 0.067(2) Uani 1 d . .
H05A H -0.1023(4) 0.3525(4) 0.5275(9) 0.100 Uiso 1 d R .
H05B H -0.0983(4) 0.3443(4) 0.3788(9) 0.100 Uiso 1 d R .
C061 C -0.1947(8) 0.3647(9) 0.4461(18) 0.063(4) Uiso 0.50 d P .
H06A H -0.2161(8) 0.3807(9) 0.5233(18) 0.094 Uiso 1 d R .
H06B H -0.2093(8) 0.3186(9) 0.4286(18) 0.094 Uiso 1 d R .
C071 C -0.2093(8) 0.4152(8) 0.3225(15) 0.054(4) Uiso 0.50 d P .
H07A H -0.2566(8) 0.4287(8) 0.3163(15) 0.080 Uiso 1 d R .
H07B H -0.1941(8) 0.3963(8) 0.2424(15) 0.080 Uiso 1 d R .
C08 C -0.1623(4) 0.4740(4) 0.3667(8) 0.063(2) Uani 1 d . .
H08A H -0.1461(4) 0.5009(4) 0.2958(8) 0.094 Uiso 1 d R .
H08B H -0.1872(4) 0.5035(4) 0.4239(8) 0.094 Uiso 1 d R .
C062 C -0.1878(10) 0.3571(10) 0.3868(21) 0.074(5) Uiso 0.50 d P .
H06A H -0.2156(10) 0.3263(10) 0.4365(21) 0.111 Uiso 1 d R .
H06B H -0.1816(10) 0.3387(10) 0.3022(21) 0.111 Uiso 1 d R .
C072 C -0.2175(11) 0.4294(10) 0.3867(23) 0.085(6) Uiso 0.50 d P .
H07A H -0.2424(11) 0.4387(10) 0.4641(23) 0.128 Uiso 1 d R .
H07B H -0.2481(11) 0.4344(10) 0.3152(23) 0.128 Uiso 1 d R .
C20 C 0.2132(30) 0.2337(51) 0.1515(50) 0.119(19) Uiso 0.25 d P .
C21 C 0.2061(29) 0.2035(30) 0.0396(63) 0.091(14) Uiso 0.25 d P .
C22 C 0.2756(37) 0.2068(29) -0.0221(55) 0.117(20) Uiso 0.25 d P .
C23 C 0.3203(24) 0.2535(32) 0.0650(52) 0.088(12) Uiso 0.25 d P .
C24 C 0.2773(35) 0.3029(29) 0.1040(50) 0.086(13) Uiso 0.25 d P .

loop_
_atom_type_symbol
_atom_type_description
_atom_type_scat_dispersion_real
_atom_type_scat_dispersion_imag
_atom_type_scat_source
C C .0033 .0016 'International Tables Vol C Tables 4.2.6.8 and 6.1.1.4'
H H .0000 .0000 'International Tables Vol C Tables 4.2.6.8 and 6.1.1.4'
O O .0106 .0060 'International Tables Vol C Tables 4.2.6.8 and 6.1.1.4'
Cl Cl .1484 .1585 'International Tables Vol C Tables 4.2.6.8 and 6.1.1.4'
In In -.7276 1.3100 'International Tables Vol C Tables 4.2.6.8 and 6.1.1.4'

loop_
_geom_angle_atom_site_label_1
_geom_angle_atom_site_label_2
_geom_angle_atom_site_label_3
_geom_angle
_geom_angle_site_symmetry_1
_geom_angle_site_symmetry_3
_geom_angle_publ_flag
C7 In C1 154.2(3) . . ?
C7 In O1 91.3(2) . . ?
C1 In O1 92.1(2) . . ?
C7 In Cl 102.3(2) . . ?
C1 In Cl 103.5(2) . . ?
O1 In Cl 83.61(15) . . ?
C7 In O2 92.2(2) . . ?
C1 In O2 90.5(2) . . ?
O1 In O2 166.6(2) . . ?
Cl In O2 82.97(12) . . ?
C7 In In 78.4(2) . 5_566 ?
C1 In In 78.7(2) . 5_566 ?
O1 In In 124.47(14) . 5_566 ?
Cl In In 151.91(5) . 5_566 ?
O2 In In 68.96(12) . 5_566 ?
C2 C1 C6 120.4(6) . . ?
C2 C1 In 112.1(5) . . ?
C6 C1 In 127.2(5) . . ?
C1 C2 C3 121.1(7) . . ?
C1 C2 H2A 119.4(4) . . ?
C3 C2 H2A 119.6(4) . . ?
C4 C3 C2 119.4(7) . . ?
C4 C3 H3A 120.5(4) . . ?
C2 C3 H3A 120.0(4) . . ?
C3 C4 C5 121.8(6) . . ?
C3 C4 H4A 118.9(4) . . ?
C5 C4 H4A 119.3(4) . . ?
C4 C5 C10 119.9(6) . 5_566 ?
C4 C5 C6 119.5(6) . . ?
C10 C5 C6 120.6(6) 5_566 . ?
C7 C6 C5 117.7(6) 5_566 . ?
C7 C6 C1 124.7(6) 5_566 . ?
C5 C6 C1 117.7(6) . . ?
C8 C7 C6 119.4(6) . 5_566 ?
C8 C7 In 112.2(5) . . ?
C6 C7 In 128.1(4) 5_566 . ?
C7 C8 C9 122.2(6) . . ?
C7 C8 H8A 118.5(4) . . ?
C9 C8 H8A 119.3(4) . . ?
C10 C9 C8 119.4(6) . . ?
C10 C9 H9A 120.3(4) . . ?
C8 C9 H9A 120.2(4) . . ?
C9 C10 C5 120.6(6) . 5_566 ?
C9 C10 H10A 120.3(4) . . ?
C5 C10 H10A 119.1(4) 5_566 . ?
C042 O1 C041 28.2(12) . . ?
C042 O1 C01 106.3(11) . . ?
C041 O1 C01 110.6(11) . . ?
C042 O1 In 124.5(9) . . ?
C041 O1 In 118.7(10) . . ?
C01 O1 In 128.2(6) . . ?
C02 C01 O1 105.3(11) . . ?
C02 C01 H01A 110.5(8) . . ?
O1 C01 H01A 110.1(6) . . ?
C02 C01 H01B 111.6(9) . . ?
O1 C01 H01B 110.5(6) . . ?
H01A C01 H01B 108.8 . . ?
C032 C02 C01 98.5(13) . . ?
C032 C02 C031 43.4(13) . . ?
C01 C02 C031 109.1(13) . . ?
C032 C02 H02A 149.7(12) . . ?
C01 C02 H02A 110.2(8) . . ?
C031 C02 H02A 114.7(13) . . ?
C032 C02 H02B 69.1(12) . . ?
C01 C02 H02B 109.3(9) . . ?
C031 C02 H02B 104.9(13) . . ?
H02A C02 H02B 108.5 . . ?
C032 C031 C041 86.8(25) . . ?
C032 C031 C02 60.4(18) . . ?
C041 C031 C02 103.9(20) . . ?
C032 C031 C042 61.4(20) . . ?
C041 C031 C042 25.7(12) . . ?
C02 C031 C042 92.4(17) . . ?
C032 C031 H03A 161.5(20) . . ?
C041 C031 H03A 107.9(17) . . ?
C02 C031 H03A 104.2(13) . . ?
C042 C031 H03A 133.6(14) . . ?
C032 C031 H03B 72.8(20) . . ?
C041 C031 H03B 117.8(16) . . ?
C02 C031 H03B 114.0(12) . . ?
C042 C031 H03B 103.7(13) . . ?
H03A C031 H03B 108.1 . . ?
C032 C031 H03A 54.5(17) . . ?
C041 C031 H03A 119.3(32) . . ?
C02 C031 H03A 95.2(24) . . ?
C042 C031 H03A 98.4(26) . . ?
H03A C031 H03A 122.2(21) . . ?
H03B C031 H03A 20.2(21) . . ?
C032 C031 H04B 94.6(24) . . ?
C041 C031 H04B 17.7(13) . . ?
C02 C031 H04B 121.5(19) . . ?
C042 C031 H04B 35.3(7) . . ?
H03A C031 H04B 102.7(14) . . ?
H03B C031 H04B 105.1(13) . . ?
H03A C031 H04B 112.1(30) . . ?
C042 C041 C031 92.2(36) . . ?
C042 C041 O1 67.0(26) . . ?
C031 C041 O1 110.7(19) . . ?
C042 C041 C032 52.9(29) . . ?
C031 C041 C032 39.6(15) . . ?
O1 C041 C032 88.0(15) . . ?
C042 C041 H04A 54.2(30) . . ?
C031 C041 H04A 103.8(16) . . ?
O1 C041 H04A 111.5(10) . . ?
C032 C041 H04A 83.2(11) . . ?
C042 C041 H04B 154.7(32) . . ?
C031 C041 H04B 111.6(17) . . ?
O1 C041 H04B 109.8(10) . . ?
C032 C041 H04B 151.2(12) . . ?
H04A C041 H04B 109.4 . . ?
C042 C041 H04A 26.2(19) . . ?
C031 C041 H04A 109.7(23) . . ?
O1 C041 H04A 79.7(14) . . ?
C032 C041 H04A 74.1(15) . . ?
H04A C041 H04A 32.7(13) . . ?
H04B C041 H04A 130.1(13) . . ?
C042 C041 H04B 107.8(54) . . ?
C031 C041 H04B 102.0(46) . . ?
O1 C041 H04B 146.9(50) . . ?
C032 C041 H04B 115.6(45) . . ?
H04A C041 H04B 53.6(34) . . ?
H04B C041 H04B 60.3(36) . . ?
H04A C041 H04B 84.8(39) . . ?
C031 C032 C02 76.3(21) . . ?
C031 C032 C042 75.8(22) . . ?
C02 C032 C042 106.7(17) . . ?
C031 C032 C041 53.6(18) . . ?
C02 C032 C041 95.7(16) . . ?
C042 C032 C041 22.5(12) . . ?
C031 C032 H02B 108.8(24) . . ?
C02 C032 H02B 40.1(7) . . ?
C042 C032 H02B 137.0(20) . . ?
C041 C032 H02B 134.3(18) . . ?
C031 C032 H03B 47.9(14) . . ?
C02 C032 H03B 108.7(22) . . ?
C042 C032 H03B 99.3(22) . . ?
C041 C032 H03B 84.5(18) . . ?
H02B C032 H03B 115.5(23) . . ?
C031 C032 H03A 55.0(20) . . ?
C02 C032 H03A 106.7(12) . . ?
C042 C032 H03A 109.3(13) . . ?
C041 C032 H03A 94.7(11) . . ?
H02B C032 H03A 107.3(12) . . ?
H03B C032 H03A 10.3(17) . . ?
C031 C032 H03B 163.4(20) . . ?
C02 C032 H03B 114.0(13) . . ?
C042 C032 H03B 111.5(13) . . ?
C041 C032 H03B 133.7(12) . . ?
H02B C032 H03B 76.6(12) . . ?
H03B C032 H03B 115.4(17) . . ?
H03A C032 H03B 108.5 . . ?
C041 C042 O1 84.8(29) . . ?
C041 C042 C032 104.6(36) . . ?
O1 C042 C032 106.7(16) . . ?
C041 C042 C031 62.1(31) . . ?
O1 C042 C031 106.4(17) . . ?
C032 C042 C031 42.8(14) . . ?
C041 C042 H04A 80.8(31) . . ?
O1 C042 H04A 140.3(32) . . ?
C032 C042 H04A 112.7(31) . . ?
C031 C042 H04A 99.1(28) . . ?
C041 C042 H04A 135.3(31) . . ?
O1 C042 H04A 111.1(9) . . ?
C032 C042 H04A 109.6(13) . . ?
C031 C042 H04A 139.4(13) . . ?
H04A C042 H04A 60.0(22) . . ?
C041 C042 H04B 29.2(30) . . ?
O1 C042 H04B 108.6(9) . . ?
C032 C042 H04B 112.0(13) . . ?
C031 C042 H04B 72.0(13) . . ?
H04A C042 H04B 51.6(21) . . ?
H04A C042 H04B 108.9 . . ?
C05 O2 C08 108.3(5) . . ?
C05 O2 In 116.5(4) . . ?
C08 O2 In 115.1(4) . . ?
O2 C05 C061 104.9(8) . . ?
O2 C05 C062 106.8(9) . . ?
C061 C05 C062 25.3(10) . . ?
O2 C05 H05A 111.2(4) . . ?
C061 C05 H05A 109.2(8) . . ?
C062 C05 H05A 128.2(9) . . ?
O2 C05 H05B 109.9(4) . . ?
C061 C05 H05B 112.7(9) . . ?
C062 C05 H05B 89.0(9) . . ?
H05A C05 H05B 108.8 . . ?
C062 C061 C05 79.5(27) . . ?
C062 C061 C072 81.8(27) . . ?
C05 C061 C072 104.4(13) . . ?
C062 C061 C071 55.0(24) . . ?
C05 C061 C071 98.1(11) . . ?
C072 C061 C071 26.8(9) . . ?
C062 C061 H06A 164.2(26) . . ?
C05 C061 H06A 114.0(9) . . ?
C072 C061 H06A 86.7(12) . . ?
C071 C061 H06A 112.7(9) . . ?
C062 C061 H06B 70.5(26) . . ?
C05 C061 H06B 111.0(8) . . ?
C072 C061 H06B 129.2(11) . . ?
C071 C061 H06B 111.0(9) . . ?
H06A C061 H06B 109.6 . . ?
C062 C061 H06A 77.7(27) . . ?
C05 C061 H06A 122.1(24) . . ?
C072 C061 H06A 123.7(24) . . ?
C071 C061 H06A 110.3(20) . . ?
H06A C061 H06A 100.1(17) . . ?
H06B C061 H06A 11.7(19) . . ?
C072 C071 C062 86.2(23) . . ?
C072 C071 C08 65.1(21) . . ?
C062 C071 C08 106.5(12) . . ?
C072 C071 C061 63.5(21) . . ?
C062 C071 C061 22.7(10) . . ?
C08 C071 C061 96.2(11) . . ?
C072 C071 H07A 75.7(22) . . ?
C062 C071 H07A 123.2(10) . . ?
C08 C071 H07A 112.9(7) . . ?
C061 C071 H07A 112.5(8) . . ?
C072 C071 H07B 174.1(22) . . ?
C062 C071 H07B 90.8(12) . . ?
C08 C071 H07B 111.2(7) . . ?
C061 C071 H07B 113.4(9) . . ?
H07A C071 H07B 110.1 . . ?
C072 C071 H07B 74.0(22) . . ?
C062 C071 H07B 132.6(24) . . ?
C08 C071 H07B 103.2(20) . . ?
C061 C071 H07B 119.3(21) . . ?
H07A C071 H07B 10.5(19) . . ?
H07B C071 H07B 111.6(16) . . ?
C072 C08 O2 104.8(10) . . ?
C072 C08 C071 28.8(10) . . ?
O2 C08 C071 106.4(7) . . ?
C072 C08 H08A 135.0(10) . . ?
O2 C08 H08A 110.2(4) . . ?
C071 C08 H08A 111.8(7) . . ?
C072 C08 H08B 83.7(10) . . ?
O2 C08 H08B 110.4(4) . . ?
C071 C08 H08B 109.4(7) . . ?
H08A C08 H08B 108.6 . . ?
C061 C062 C071 102.3(29) . . ?
C061 C062 C05 75.2(26) . . ?
C071 C062 C05 110.0(14) . . ?
C061 C062 C072 73.3(26) . . ?
C071 C062 C072 29.1(10) . . ?
C05 C062 C072 100.8(14) . . ?
C061 C062 H06B 70.0(24) . . ?
C071 C062 H06B 136.6(24) . . ?
C05 C062 H06B 108.9(21) . . ?
C072 C062 H06B 123.8(23) . . ?
C061 C062 H06A 60.8(26) . . ?
C071 C062 H06A 127.1(11) . . ?
C05 C062 H06A 112.2(9) . . ?
C072 C062 H06A 111.4(11) . . ?
H06B C062 H06A 12.6(17) . . ?
C061 C062 H06B 170.4(26) . . ?
C071 C062 H06B 84.1(12) . . ?
C05 C062 H06B 109.6(9) . . ?
C072 C062 H06B 113.1(13) . . ?
H06B C062 H06B 100.4(15) . . ?
H06A C062 H06B 109.6 . . ?
C071 C072 C08 86.2(24) . . ?
C071 C072 C061 89.7(24) . . ?
C08 C072 C061 111.3(15) . . ?
C071 C072 C062 64.8(21) . . ?
C08 C072 C062 106.5(15) . . ?
C061 C072 C062 25.0(10) . . ?
C071 C072 H07A 61.5(18) . . ?
C08 C072 H07A 117.3(21) . . ?
C061 C072 H07A 119.8(21) . . ?
C062 C072 H07A 105.1(18) . . ?
C071 C072 H07A 159.7(22) . . ?
C08 C072 H07A 113.5(10) . . ?
C061 C072 H07A 87.7(12) . . ?
C062 C072 H07A 111.4(13) . . ?
H07A C072 H07A 102.8(14) . . ?
C071 C072 H07B 58.0(22) . . ?
C08 C072 H07B 107.4(10) . . ?
C061 C072 H07B 126.9(11) . . ?
C062 C072 H07B 109.3(12) . . ?
H07A C072 H07B 9.9(15) . . ?
H07A C072 H07B 108.6 . . ?
C24 C20 C24 117.2(87) 2 3 ?
C24 C20 C20 61.0(82) 2 3 ?
C24 C20 C20 125.5(58) 3 3 ?
C24 C20 C20 132.4(60) 2 4 ?
C24 C20 C20 48.9(65) 3 4 ?
C20 C20 C20 90.00(3) 3 4 ?
C24 C20 C23 81.7(59) 2 2 ?
C24 C20 C23 42.8(52) 3 2 ?
C20 C20 C23 127.8(43) 3 2 ?
C20 C20 C23 90.2(88) 4 2 ?
C24 C20 C21 33.6(48) 2 . ?
C24 C20 C21 84.9(61) 3 . ?
C20 C20 C21 86.4(73) 3 . ?
C20 C20 C21 117.1(35) 4 . ?
C23 C20 C21 48.4(35) 2 . ?
C24 C20 C20 97.7(76) 2 2 ?
C24 C20 C20 86.9(65) 3 2 ?
C20 C20 C20 45.000(8) 3 2 ?
C20 C20 C20 45.00(2) 4 2 ?
C23 C20 C20 115.8(58) 2 2 ?
C21 C20 C20 106.1(46) . 2 ?
C24 C20 C23 18.2(47) 2 4 ?
C24 C20 C23 115.0(56) 3 4 ?
C20 C20 C23 45.8(56) 3 4 ?
C20 C20 C23 116.0(48) 4 4 ?
C23 C20 C23 88.8(50) 2 4 ?
C21 C20 C23 41.7(39) . 4 ?
C20 C20 C23 79.5(59) 2 4 ?
C24 C20 C21 101.5(64) 2 4 ?
C24 C20 C21 18.1(43) 3 4 ?
C20 C20 C21 111.1(40) 3 4 ?
C20 C20 C21 52.0(56) 4 4 ?
C23 C20 C21 39.4(35) 2 4 ?
C21 C20 C21 71.4(43) . 4 ?
C20 C20 C21 79.6(56) 2 4 ?
C23 C20 C21 97.2(33) 4 4 ?
C24 C20 C22 51.7(52) 2 4 ?
C24 C20 C22 65.5(50) 3 4 ?
C20 C20 C22 91.6(41) 3 4 ?
C20 C20 C22 96.8(34) 4 4 ?
C23 C20 C22 36.7(35) 2 4 ?
C21 C20 C22 21.1(34) . 4 ?
C20 C20 C22 95.9(22) 2 4 ?
C23 C20 C22 53.5(39) 4 4 ?
C21 C20 C22 50.7(37) 4 4 ?
C24 C20 C24 63.6(46) 2 4 ?
C24 C20 C24 104.9(59) 3 4 ?
C20 C20 C24 21.0(30) 3 4 ?
C20 C20 C24 76.4(42) 4 4 ?
C23 C20 C24 111.0(47) 2 4 ?
C21 C20 C24 78.9(49) . 4 ?
C20 C20 C24 34.3(41) 2 4 ?
C23 C20 C24 45.5(34) 4 4 ?
C21 C20 C24 90.1(37) 4 4 ?
C22 C20 C24 77.6(36) 4 4 ?
C24 C20 C24 106.7(66) 2 . ?
C24 C20 C24 59.5(37) 3 . ?
C20 C20 C24 69.1(39) 3 . ?
C20 C20 C24 26.2(36) 4 . ?
C23 C20 C24 90.9(55) 2 . ?
C21 C20 C24 98.9(41) . . ?
C20 C20 C24 27.6(36) 2 . ?
C23 C20 C24 89.9(35) 4 . ?
C21 C20 C24 52.6(40) 4 . ?
C22 C20 C24 81.8(35) 4 . ?
C24 C20 C24 52.1(20) 4 . ?
C24 C21 C22 146.1(100) 2 4 ?
C24 C21 C23 97.0(100) 2 2 ?
C22 C21 C23 77.8(79) 4 2 ?
C24 C21 C23 48.5(63) 2 4 ?
C22 C21 C23 115.2(100) 4 4 ?
C23 C21 C23 137.0(90) 2 4 ?
C24 C21 C20 40.5(60) 2 . ?
C22 C21 C20 120.6(94) 4 . ?
C23 C21 C20 56.9(64) 2 . ?
C23 C21 C20 83.3(69) 4 . ?
C24 C21 C22 90.0(75) 2 . ?
C22 C21 C22 66.3(79) 4 . ?
C23 C21 C22 122.1(62) 2 . ?
C23 C21 C22 49.0(40) 4 . ?
C20 C21 C22 105.4(48) . . ?
C24 C21 C24 79.7(78) 2 3 ?
C22 C21 C24 82.9(80) 4 3 ?
C23 C21 C24 25.1(36) 2 3 ?
C23 C21 C24 112.5(58) 4 3 ?
C20 C21 C24 40.0(50) . 3 ?
C22 C21 C24 103.9(49) . 3 ?
C24 C21 C20 25.1(60) 2 3 ?
C22 C21 C20 121.2(79) 4 3 ?
C23 C21 C20 94.6(59) 2 3 ?
C23 C21 C20 42.8(42) 4 3 ?
C20 C21 C20 41.6(36) . 3 ?
C22 C21 C20 70.1(42) . 3 ?
C24 C21 C20 71.3(33) 3 3 ?
C24 C21 C21 64.9(74) 2 3 ?
C22 C21 C21 88.0(61) 4 3 ?
C23 C21 C21 118.8(42) 2 3 ?
C23 C21 C21 31.5(44) 4 3 ?
C20 C21 C21 83.2(31) . 3 ?
C22 C21 C21 25.4(29) . 3 ?
C24 C21 C21 94.8(30) 3 3 ?
C20 C21 C21 45.0(33) 3 3 ?
C24 C21 C21 100.2(61) 2 4 ?
C22 C21 C21 57.7(78) 4 4 ?
C23 C21 C21 33.2(46) 2 4 ?
C23 C21 C21 117.4(39) 4 4 ?
C20 C21 C21 63.6(46) . 4 ?
C22 C21 C21 89.0(30) . 4 ?
C24 C21 C21 25.4(24) 3 4 ?
C20 C21 C21 84.6(22) 3 4 ?
C21 C21 C21 90.002(8) 3 4 ?
C24 C21 C22 111.9(78) 2 2 ?
C22 C21 C22 38.5(54) 4 2 ?
C23 C21 C22 54.9(46) 2 2 ?
C23 C21 C22 108.8(51) 4 2 ?
C20 C21 C22 82.4(50) . 2 ?
C22 C21 C22 69.2(38) . 2 ?
C24 C21 C22 48.2(30) 3 2 ?
C20 C21 C22 90.0(42) 3 2 ?
C21 C21 C22 77.6(27) 3 2 ?
C21 C21 C22 23.7(20) 4 2 ?
C24 C21 C24 48.7(55) 2 4 ?
C22 C21 C24 99.4(74) 4 4 ?
C23 C21 C24 103.3(50) 2 4 ?
C23 C21 C24 36.6(38) 4 4 ?
C20 C21 C24 61.8(34) . 4 ?
C22 C21 C24 45.4(32) . 4 ?
C24 C21 C24 78.3(38) 3 4 ?
C20 C21 C24 25.3(29) 3 4 ?
C21 C21 C24 21.4(17) 3 4 ?
C21 C21 C24 80.9(25) 4 4 ?
C22 C21 C24 76.6(36) 2 4 ?
C21 C22 C23 61.3(63) 3 4 ?
C21 C22 C22 121.5(70) 3 4 ?
C23 C22 C22 75.4(61) 4 4 ?
C21 C22 C22 83.5(89) 3 3 ?
C23 C22 C22 123.1(36) 4 3 ?
C22 C22 C22 89.999(6) 4 3 ?
C21 C22 C24 16.9(58) 3 4 ?
C23 C22 C24 61.0(43) 4 4 ?
C22 C22 C24 107.6(25) 4 4 ?
C22 C22 C24 72.7(39) 3 4 ?
C21 C22 C21 96.9(91) 3 . ?
C23 C22 C21 45.1(43) 4 . ?
C22 C22 C21 30.3(36) 4 . ?
C22 C22 C21 105.4(41) 3 . ?
C24 C22 C21 87.2(43) 4 . ?
C21 C22 C23 38.4(65) 3 . ?
C23 C22 C23 91.1(56) 4 . ?
C22 C22 C23 113.5(34) 4 . ?
C22 C22 C23 45.1(38) 3 . ?
C24 C22 C23 30.6(29) 4 . ?
C21 C22 C23 106.3(45) . . ?
C21 C22 C24 70.4(77) 3 2 ?
C23 C22 C24 24.5(34) 4 2 ?
C22 C22 C24 55.5(34) 4 2 ?
C22 C22 C24 105.1(25) 3 2 ?
C24 C22 C24 62.6(35) 4 2 ?
C21 C22 C24 26.7(27) . 2 ?
C23 C22 C24 87.3(34) . 2 ?
C21 C22 C20 38.4(69) 3 3 ?
C23 C22 C20 36.9(40) 4 3 ?
C22 C22 C20 83.5(34) 4 3 ?
C22 C22 C20 87.6(29) 3 3 ?
C24 C22 C20 28.7(32) 4 3 ?
C21 C22 C20 59.2(45) . 3 ?
C23 C22 C20 55.6(43) . 3 ?
C24 C22 C20 33.9(35) 2 3 ?
C21 C22 C21 68.3(61) 3 2 ?
C23 C22 C21 103.3(47) 4 2 ?
C22 C22 C21 87.4(35) 4 2 ?
C22 C22 C21 20.0(25) 3 2 ?
C24 C22 C21 55.0(36) 4 2 ?
C21 C22 C21 93.7(46) . 2 ?
C23 C22 C21 32.5(23) . 2 ?
C24 C22 C21 87.3(35) 2 2 ?
C20 C22 C21 67.6(36) 3 2 ?
C21 C22 C22 106.8(69) 3 2 ?
C23 C22 C22 101.9(47) 4 2 ?
C22 C22 C22 44.997(7) 4 2 ?
C22 C22 C22 45.002(6) 3 2 ?
C24 C22 C22 90.2(32) 4 2 ?
C21 C22 C22 65.0(41) . 2 ?
C23 C22 C22 77.5(39) . 2 ?
C24 C22 C22 77.5(34) 2 2 ?
C20 C22 C22 83.7(22) 3 2 ?
C21 C22 C22 45.8(37) 2 2 ?
C24 C23 C21 122.2(77) 4 2 ?
C24 C23 C21 45.1(47) 4 3 ?
C21 C23 C21 115.3(82) 2 3 ?
C24 C23 C22 119.5(77) 4 3 ?
C21 C23 C22 40.9(50) 2 3 ?
C21 C23 C22 85.8(69) 3 3 ?
C24 C23 C20 61.2(70) 4 2 ?
C21 C23 C20 74.7(68) 2 2 ?
C21 C23 C20 97.8(63) 3 2 ?
C22 C23 C20 106.4(63) 3 2 ?
C24 C23 C24 96.7(82) 4 . ?
C21 C23 C24 34.1(41) 2 . ?
C21 C23 C24 115.1(55) 3 . ?
C22 C23 C24 71.2(50) 3 . ?
C20 C23 C24 40.9(52) 2 . ?
C24 C23 C22 67.7(63) 4 . ?
C21 C23 C22 92.6(55) 2 . ?
C21 C23 C22 26.3(47) 3 . ?
C22 C23 C22 59.6(49) 3 . ?
C20 C23 C22 105.6(49) 2 . ?
C24 C23 C22 104.3(47) . . ?
C24 C23 C20 20.3(53) 4 3 ?
C21 C23 C20 102.6(53) 2 3 ?
C21 C23 C20 55.0(47) 3 3 ?
C22 C23 C20 109.4(50) 3 3 ?
C20 C23 C20 44.1(45) 2 3 ?
C24 C23 C20 76.6(37) . 3 ?
C22 C23 C20 70.8(39) . 3 ?
C24 C23 C23 100.8(51) 4 3 ?
C21 C23 C23 22.0(47) 2 3 ?
C21 C23 C23 105.0(37) 3 3 ?
C22 C23 C23 53.1(47) 3 3 ?
C20 C23 C23 55.2(49) 2 3 ?
C24 C23 C23 18.9(34) . 3 ?
C22 C23 C23 88.7(24) . 3 ?
C20 C23 C23 80.8(22) 3 3 ?
C24 C23 C23 32.8(63) 4 4 ?
C21 C23 C23 105.7(39) 2 4 ?
C21 C23 C23 21.0(46) 3 4 ?
C22 C23 C23 88.2(33) 3 4 ?
C20 C23 C23 77.1(37) 2 4 ?
C24 C23 C23 96.4(31) . 4 ?
C22 C23 C23 35.8(27) . 4 ?
C20 C23 C23 36.0(26) 3 4 ?
C23 C23 C23 89.999(7) 3 4 ?
C24 C23 C20 70.0(57) 4 4 ?
C21 C23 C20 55.2(47) 2 4 ?
C21 C23 C20 91.4(50) 3 4 ?
C22 C23 C20 81.1(45) 3 4 ?
C20 C23 C20 25.7(28) 2 4 ?
C24 C23 C20 27.2(35) . 4 ?
C22 C23 C20 88.9(40) . 4 ?
C20 C23 C20 49.7(28) 3 4 ?
C23 C23 C20 33.4(16) 3 4 ?
C23 C23 C20 71.2(24) 4 4 ?
C21 C24 C23 86.5(80) 2 3 ?
C21 C24 C20 105.9(90) 2 2 ?
C23 C24 C20 141.4(97) 3 2 ?
C21 C24 C20 136.8(99) 2 4 ?
C23 C24 C20 76.0(64) 3 4 ?
C20 C24 C20 70.1(68) 2 4 ?
C21 C24 C23 49.0(73) 2 . ?
C23 C24 C23 128.3(92) 3 . ?
C20 C24 C23 57.4(46) 2 . ?
C20 C24 C23 116.3(60) 4 . ?
C21 C24 C22 17.0(59) 2 3 ?
C23 C24 C22 81.6(72) 3 3 ?
C20 C24 C22 99.6(64) 2 3 ?
C20 C24 C22 120.0(64) 4 3 ?
C23 C24 C22 47.8(39) . 3 ?
C21 C24 C21 89.7(84) 2 4 ?
C23 C24 C21 32.7(47) 3 4 ?
C20 C24 C21 109.6(66) 2 4 ?
C20 C24 C21 55.1(42) 4 4 ?
C23 C24 C21 110.9(48) . 4 ?
C22 C24 C21 76.8(38) 3 4 ?
C21 C24 C24 73.3(75) 2 4 ?
C23 C24 C24 129.3(57) 3 4 ?
C20 C24 C24 34.0(59) 2 4 ?
C20 C24 C24 87.8(36) 4 4 ?
C23 C24 C24 29.0(33) . 4 ?
C22 C24 C24 65.6(35) 3 4 ?
C21 C24 C24 99.8(33) 4 4 ?
C21 C24 C24 111.0(65) 2 3 ?
C23 C24 C24 54.3(67) 3 3 ?
C20 C24 C24 87.4(42) 2 3 ?
C20 C24 C24 28.8(45) 4 3 ?
C23 C24 C24 112.2(34) . 3 ?
C22 C24 C24 95.3(24) 3 3 ?
C21 C24 C24 27.0(25) 4 3 ?
C24 C24 C24 89.998(9) 4 3 ?
C21 C24 C22 63.2(70) 2 2 ?
C23 C24 C22 36.0(51) 3 2 ?
C20 C24 C22 118.3(69) 2 2 ?
C20 C24 C22 80.6(49) 4 2 ?
C23 C24 C22 93.7(45) . 2 ?
C22 C24 C22 51.8(34) 3 2 ?
C21 C24 C22 26.7(30) 4 2 ?
C24 C24 C22 94.6(21) 4 2 ?
C24 C24 C22 51.8(29) 3 2 ?
C21 C24 C20 97.7(77) 2 3 ?
C23 C24 C20 117.2(75) 3 3 ?
C20 C24 C20 26.6(36) 2 3 ?
C20 C24 C20 58.9(47) 4 3 ?
C23 C24 C20 57.9(39) . 3 ?
C22 C24 C20 85.4(41) 3 3 ?
C21 C24 C20 84.5(47) 4 3 ?
C24 C24 C20 29.0(22) 4 3 ?
C24 C24 C20 66.3(27) 3 3 ?
C22 C24 C20 91.9(43) 2 3 ?
C21 C24 C20 113.3(78) 2 . ?
C23 C24 C20 86.7(66) 3 . ?
C20 C24 C20 54.8(56) 2 . ?
C20 C24 C20 28.3(31) 4 . ?
C23 C24 C20 88.9(49) . . ?
C22 C24 C20 96.7(42) 3 . ?
C21 C24 C20 56.0(36) 4 . ?
C24 C24 C20 61.6(27) 4 . ?
C24 C24 C20 32.8(26) 3 . ?
C22 C24 C20 73.8(37) 2 . ?
C20 C24 C20 34.5(18) 3 . ?

loop_
_geom_bond_atom_site_label_1
_geom_bond_atom_site_label_2
_geom_bond_distance
_geom_bond_site_symmetry_2
_geom_bond_publ_flag
In C7 2.148(6) . ?
In C1 2.154(6) . ?
In O1 2.423(5) . ?
In Cl 2.463(2) . ?
In O2 2.467(4) . ?
In In 3.3543(9) 5_566 ?
C1 C2 1.364(9) . ?
C1 C6 1.434(9) . ?
C2 C3 1.418(10) . ?
C2 H2A 0.96 . ?
C3 C4 1.357(11) . ?
C3 H3A 0.96 . ?
C4 C5 1.401(10) . ?
C4 H4A 0.96 . ?
C5 C10 1.412(9) 5_566 ?
C5 C6 1.432(8) . ?
C6 C7 1.430(9) 5_566 ?
C7 C8 1.383(8) . ?
C7 C6 1.430(9) 5_566 ?
C8 C9 1.409(9) . ?
C8 H8A 0.96 . ?
C9 C10 1.363(10) . ?
C9 H9A 0.96 . ?
C10 C5 1.412(9) 5_566 ?
C10 H10A 0.96 . ?
O1 C042 1.34(2) . ?
O1 C041 1.45(2) . ?
O1 C01 1.450(11) . ?
C01 C02 1.44(2) . ?
C01 H01A 0.96 . ?
C01 H01B 0.96 . ?
C02 C032 1.41(2) . ?
C02 C031 1.57(3) . ?
C02 H02A 0.96 . ?
C02 H02B 0.96 . ?
C031 C032 1.11(3) . ?
C031 C041 1.40(3) . ?
C031 C042 1.59(3) . ?
C031 H03A 0.96 . ?
C031 H03B 0.96 . ?
C031 H03A 0.97(4) . ?
C031 H04B 1.58(3) . ?
C041 C042 0.69(3) . ?
C041 C032 1.74(3) . ?
C041 H04A 0.96 . ?
C041 H04B 0.96 . ?
C041 H04A 1.53(3) . ?
C041 H04B 0.49(3) . ?
C032 C042 1.44(3) . ?
C032 H03A 0.96 . ?
C032 H03B 0.96 . ?
C042 H04A 0.96 . ?
C042 H04B 0.96 . ?
O2 C05 1.449(8) . ?
O2 C08 1.457(8) . ?
C05 C061 1.47(2) . ?
C05 C062 1.50(2) . ?
C05 H05A 0.96 . ?
C05 H05B 0.96 . ?
C061 C062 0.65(2) . ?
C061 C072 1.48(2) . ?
C061 C071 1.65(2) . ?
C061 H06A 0.96 . ?
C061 H06B 0.96 . ?
C061 H06A 0.86(3) . ?
C071 C072 0.74(2) . ?
C071 C062 1.38(2) . ?
C071 C08 1.54(2) . ?
C071 H07A 0.96 . ?
C071 H07B 0.96 . ?
C071 H07B 0.85(3) . ?
C08 C072 1.40(2) . ?
C08 H08A 0.96 . ?
C08 H08B 0.96 . ?
C062 C072 1.52(3) . ?
C062 H06A 0.96 . ?
C062 H06B 0.96 . ?
C072 H07A 0.96 . ?
C072 H07B 0.96 . ?
C20 C24 0.89(8) 2 ?
C20 C24 1.03(10) 3 ?
C20 C20 1.11(6) 3 ?
C20 C20 1.11(6) 4 ?
C20 C23 1.14(7) 2 ?
C20 C21 1.32(9) . ?
C20 C20 1.57(9) 2 ?
C20 C23 1.59(10) 4 ?
C20 C21 1.67(10) 4 ?
C20 C22 1.82(7) 4 ?
C20 C24 1.83(7) 4 ?
C20 C24 1.90(7) . ?
C21 C24 0.76(6) 2 ?
C21 C22 0.76(8) 4 ?
C21 C23 1.02(7) 2 ?
C21 C23 1.07(6) 4 ?
C21 C22 1.50(10) . ?
C21 C24 1.60(9) 3 ?
C21 C20 1.67(10) 3 ?
C21 C21 1.76(7) 3 ?
C21 C21 1.76(7) 4 ?
C21 C22 1.90(8) 2 ?
C21 C24 2.04(7) 4 ?
C22 C21 0.76(8) 3 ?
C22 C23 1.14(7) 4 ?
C22 C22 1.38(7) 4 ?
C22 C22 1.38(7) 3 ?
C22 C24 1.45(8) 4 ?
C22 C23 1.55(9) . ?
C22 C24 1.68(8) 2 ?
C22 C20 1.82(7) 3 ?
C22 C21 1.90(8) 2 ?
C22 C22 1.96(10) 2 ?
C23 C24 0.80(7) 4 ?
C23 C21 1.02(7) 2 ?
C23 C21 1.07(6) 3 ?
C23 C22 1.14(7) 3 ?
C23 C20 1.14(7) 2 ?
C23 C24 1.34(8) . ?
C23 C20 1.59(10) 3 ?
C23 C23 1.94(7) 3 ?
C23 C23 1.94(7) 4 ?
C23 C20 2.02(9) 4 ?
C24 C21 0.76(6) 2 ?
C24 C23 0.80(7) 3 ?
C24 C20 0.89(8) 2 ?
C24 C20 1.03(10) 4 ?
C24 C22 1.45(8) 3 ?
C24 C21 1.60(9) 4 ?
C24 C24 1.64(7) 4 ?
C24 C24 1.64(7) 3 ?
C24 C22 1.68(8) 2 ?
C24 C20 1.83(7) 3 ?
